data_4087812
loop_
_publ_author_name
'Milani, Jessica'
'Pridmore, Natalie E.'
'Whitwood, Adrian C.'
'Fairlamb, Ian J. S.'
'Perutz, Robin N.'

_publ_section_title
;
 The Role of Fluorine Substituents in the Regioselectivity of
 Intramolecular C--H Bond Functionalization of Benzylamines at
 Palladium(II)
;
_journal_issue 17
_journal_name_full Organometallics
_journal_page_first 4376
_journal_paper_doi 10.1021/acs.organomet.5b00608
_journal_volume 34
_journal_year 2015
_chemical_formula_moiety 'C18 H22 Cl2 F2 N2 Pd2'
_chemical_formula_sum 'C18 H22 Cl2 F2 N2 Pd2'
_chemical_formula_weight 588.07
_space_group_crystal_system monoclinic
_space_group_IT_number 14
_space_group_name_Hall '-P 2ybc'
_space_group_name_H-M_alt 'P 1 21/c 1'
_atom_sites_solution_hydrogens geom
_atom_sites_solution_primary iterative
_audit_creation_date 2015-01-16
_audit_creation_method
;
Olex2 1.2
(compiled 2015.01.06 svn.r3119 for OlexSys, GUI svn.r4979)
;
_cell_angle_alpha 90
_cell_angle_beta 106.421(4)
_cell_angle_gamma 90
_cell_formula_units_Z 2
_cell_length_a 7.5434(4)
_cell_length_b 16.2089(5)
_cell_length_c 8.2984(3)
_cell_measurement_reflns_used 1896
_cell_measurement_temperature 110.05(10)
_cell_measurement_theta_max 31.6350
_cell_measurement_theta_min 3.4650
_cell_volume 973.26(7)
_computing_cell_refinement
;
CrysAlisPro, Agilent Technologies,
Version 1.171.37.33 (release 27-03-2014 CrysAlis171 .NET)
(compiled Mar 27 2014,17:12:48)
;
_computing_data_collection
;
CrysAlisPro, Agilent Technologies,
Version 1.171.37.33 (release 27-03-2014 CrysAlis171 .NET)
(compiled Mar 27 2014,17:12:48)
;
_computing_data_reduction
;
CrysAlisPro, Agilent Technologies,
Version 1.171.37.33 (release 27-03-2014 CrysAlis171 .NET)
(compiled Mar 27 2014,17:12:48)
;
_computing_molecular_graphics 'Olex2 (Dolomanov et al., 2009)'
_computing_publication_material 'Olex2 (Dolomanov et al., 2009)'
_computing_structure_refinement 'ShelXL (Sheldrick, 2008)'
_computing_structure_solution
;
Superflip (Palatinus & Chapuis, 2007;Palatinus & van der Lee, 2008;
Palatinus et al., 2012)
;
_diffrn_ambient_environment N~2~
_diffrn_ambient_temperature 110.05(10)
_diffrn_detector 'CCD plate'
_diffrn_detector_area_resol_mean 16.1450
_diffrn_detector_type Eos
_diffrn_measured_fraction_theta_full 0.995
_diffrn_measured_fraction_theta_max 0.891
_diffrn_measurement_details
;
#__ type_ start__ end____ width___ exp.time_
  1 omega   30.00   92.00   1.0000    3.5000
omega____ theta____ kappa____ phi______ frames
    -       25.4797   57.0000  -30.0000 62

#__ type_ start__ end____ width___ exp.time_
  2 omega  -34.00   97.00   1.0000    3.5000
omega____ theta____ kappa____ phi______ frames
    -       25.4797    0.0000  -60.0000 131

#__ type_ start__ end____ width___ exp.time_
  3 omega  -50.00    0.00   1.0000    3.5000
omega____ theta____ kappa____ phi______ frames
    -      -26.1047  -77.0000    0.0000 50
;
_diffrn_measurement_device 'four-circle diffractometer'
_diffrn_measurement_device_type 'SuperNova, Dual, Cu at zero, Eos'
_diffrn_measurement_method '\w scans'
_diffrn_orient_matrix_UB_11 0.0175056000
_diffrn_orient_matrix_UB_12 0.0154008000
_diffrn_orient_matrix_UB_13 0.0831049000
_diffrn_orient_matrix_UB_21 0.0877414000
_diffrn_orient_matrix_UB_22 0.0144434000
_diffrn_orient_matrix_UB_23 -0.0031282000
_diffrn_orient_matrix_UB_31 -0.0398788000
_diffrn_orient_matrix_UB_32 0.0383311000
_diffrn_orient_matrix_UB_33 -0.0321084000
_diffrn_radiation_monochromator mirror
_diffrn_radiation_probe x-ray
_diffrn_radiation_type MoK\a
_diffrn_radiation_wavelength 0.71073
_diffrn_reflns_av_R_equivalents 0.0299
_diffrn_reflns_av_unetI/netI 0.0508
_diffrn_reflns_Laue_measured_fraction_full 0.995
_diffrn_reflns_Laue_measured_fraction_max 0.891
_diffrn_reflns_limit_h_max 11
_diffrn_reflns_limit_h_min -8
_diffrn_reflns_limit_k_max 20
_diffrn_reflns_limit_k_min -23
_diffrn_reflns_limit_l_max 12
_diffrn_reflns_limit_l_min -11
_diffrn_reflns_number 5624
_diffrn_reflns_point_group_measured_fraction_full 0.995
_diffrn_reflns_point_group_measured_fraction_max 0.891
_diffrn_reflns_theta_full 25.242
_diffrn_reflns_theta_max 32.177
_diffrn_reflns_theta_min 3.462
_diffrn_source 'SuperNova (Mo) X-ray Source'
_exptl_absorpt_coefficient_mu 2.145
_exptl_absorpt_correction_T_max 0.830
_exptl_absorpt_correction_T_min 0.766
_exptl_absorpt_correction_type analytical
_exptl_absorpt_process_details
;
CrysAlisPro, Agilent Technologies,
Version 1.171.37.33 (release 27-03-2014 CrysAlis171 .NET)
(compiled Mar 27 2014,17:12:48)
Analytical numeric absorption correction using a multifaceted crystal
			model based on expressions derived by R.C. Clark & J.S. Reid.
(Clark, R. C. & Reid, J. S. (1995). Acta Cryst. A51, 887-897)
Empirical absorption correction using spherical harmonics,
 implemented in SCALE3 ABSPACK scaling algorithm.
;
_exptl_crystal_colour 'clear light yellow'
_exptl_crystal_colour_lustre clear
_exptl_crystal_colour_modifier light
_exptl_crystal_colour_primary yellow
_exptl_crystal_density_diffrn 2.007
_exptl_crystal_description irregular
_exptl_crystal_F_000 576
_exptl_crystal_size_max 0.1846
_exptl_crystal_size_mid 0.1174
_exptl_crystal_size_min 0.1041
_refine_diff_density_max 1.725
_refine_diff_density_min -1.083
_refine_diff_density_rms 0.159
_refine_ls_extinction_method none
_refine_ls_goodness_of_fit_ref 1.140
_refine_ls_hydrogen_treatment constr
_refine_ls_matrix_type full
_refine_ls_number_parameters 120
_refine_ls_number_reflns 3060
_refine_ls_number_restraints 0
_refine_ls_restrained_S_all 1.140
_refine_ls_R_factor_all 0.0505
_refine_ls_R_factor_gt 0.0389
_refine_ls_shift/su_max 0.000
_refine_ls_shift/su_mean 0.000
_refine_ls_structure_factor_coef Fsqd
_refine_ls_weighting_details 'w=1/[\s^2^(Fo^2^)+(0.0127P)^2^+3.3335P] where P=(Fo^2^+2Fc^2^)/3'
_refine_ls_weighting_scheme calc
_refine_ls_wR_factor_gt 0.0812
_refine_ls_wR_factor_ref 0.0865
_reflns_Friedel_coverage 0.000
_reflns_number_gt 2568
_reflns_number_total 3060
_reflns_threshold_expression 'I > 2\s(I)'
_cod_data_source_file om5b00608_si_002.cif
_cod_data_source_block 3b_rnp1502
_cod_database_code 4087812
_shelxl_version_number 2013-4
_chemical_oxdiff_formula 'C18 H22 Cl2 F2 N2 Pd2'
_chemical_oxdiff_usercomment 'Jess Milani JM-C-267'
_shelx_space_group_comment
;
The symmetry employed for this shelxl refinement is uniquely defined
by the following loop, which should always be used as a source of
symmetry information in preference to the above space-group names.
They are only intended as comments.
;
_reflns_odcompleteness_completeness 99.66
_reflns_odcompleteness_iscentric 1
_reflns_odcompleteness_theta 26.32
_olex2_refinement_description
;
1. Fixed Uiso
 At 1.2 times of:
  All C(H) groups, All C(H,H) groups
 At 1.5 times of:
  All C(H,H,H) groups
2.a Secondary CH2 refined with riding coordinates:
 C7(H7A,H7B)
2.b Aromatic/amide H refined with riding coordinates:
 C2(H2), C3(H3), C4(H4)
2.c Idealised Me refined as rotating group:
 C8(H8A,H8B,H8C), C9(H9A,H9B,H9C)
;
_olex2_date_sample_data_collection 2015-01-09
_olex2_exptl_crystal_mounting_method 'oil on loop'
_olex2_submission_special_instructions 'No special instructions were received'

loop_
_space_group_symop_operation_xyz
'x, y, z'
'-x, y+1/2, -z+1/2'
'-x, -y, -z'
'x, -y-1/2, z-1/2'

loop_
_atom_site_label
_atom_site_type_symbol
_atom_site_fract_x
_atom_site_fract_y
_atom_site_fract_z
_atom_site_U_iso_or_equiv
_atom_site_adp_type
_atom_site_occupancy
_atom_site_site_symmetry_order
_atom_site_calc_flag
_atom_site_refinement_flags_posn
C1 C 0.0725(5) 0.4020(2) 0.3690(5) 0.0162(7) Uani 1 1 d .
C2 C 0.0169(6) 0.4008(2) 0.1952(5) 0.0204(8) Uani 1 1 d .
H2 H 0.0948 0.4213 0.1356 0.025 Uiso 1 1 calc R
C3 C -0.1557(6) 0.3688(3) 0.1091(5) 0.0226(8) Uani 1 1 d .
H3 H -0.1921 0.3679 -0.0077 0.027 Uiso 1 1 calc R
C4 C -0.2722(6) 0.3386(3) 0.1962(6) 0.0248(9) Uani 1 1 d .
H4 H -0.3872 0.3172 0.1392 0.030 Uiso 1 1 calc R
C5 C -0.2162(6) 0.3405(2) 0.3679(5) 0.0208(8) Uani 1 1 d .
C6 C -0.0447(5) 0.3703(2) 0.4584(5) 0.0162(7) Uani 1 1 d .
C7 C 0.0217(5) 0.3734(3) 0.6459(5) 0.0192(8) Uani 1 1 d .
H7A H -0.0269 0.4221 0.6868 0.023 Uiso 1 1 calc R
H7B H -0.0203 0.3251 0.6934 0.023 Uiso 1 1 calc R
C8 C 0.3025(6) 0.2919(2) 0.6979(5) 0.0230(9) Uani 1 1 d .
H8A H 0.2597 0.2685 0.5874 0.035 Uiso 1 1 calc GR
H8B H 0.2611 0.2584 0.7757 0.035 Uiso 1 1 calc GR
H8C H 0.4350 0.2940 0.7316 0.035 Uiso 1 1 calc GR
C9 C 0.2957(6) 0.4114(3) 0.8678(5) 0.0193(8) Uani 1 1 d .
H9A H 0.4284 0.4119 0.9016 0.029 Uiso 1 1 calc GR
H9B H 0.2524 0.3782 0.9448 0.029 Uiso 1 1 calc GR
H9C H 0.2503 0.4667 0.8679 0.029 Uiso 1 1 calc GR
Cl1 Cl 0.60777(14) 0.48948(7) 0.69902(12) 0.0245(2) Uani 1 1 d .
F1 F -0.3328(4) 0.31234(16) 0.4545(3) 0.0293(6) Uani 1 1 d .
N1 N 0.2278(4) 0.37621(19) 0.6964(4) 0.0147(6) Uani 1 1 d .
Pd1 Pd 0.30975(4) 0.44194(2) 0.51531(4) 0.01503(8) Uani 1 1 d .

loop_
_atom_site_aniso_label
_atom_site_aniso_U_11
_atom_site_aniso_U_22
_atom_site_aniso_U_33
_atom_site_aniso_U_23
_atom_site_aniso_U_13
_atom_site_aniso_U_12
C1 0.0179(19) 0.0131(16) 0.0186(18) -0.0011(14) 0.0066(15) 0.0021(14)
C2 0.022(2) 0.0215(18) 0.0181(19) 0.0018(15) 0.0061(16) 0.0042(16)
C3 0.023(2) 0.0234(19) 0.0179(19) -0.0011(16) 0.0000(16) 0.0010(16)
C4 0.023(2) 0.0221(19) 0.023(2) 0.0029(17) -0.0034(17) -0.0051(17)
C5 0.020(2) 0.0176(18) 0.024(2) 0.0046(15) 0.0052(16) -0.0032(15)
C6 0.0179(19) 0.0125(15) 0.0169(18) 0.0022(14) 0.0028(15) 0.0020(14)
C7 0.0167(19) 0.0220(18) 0.0192(19) 0.0014(15) 0.0059(15) -0.0002(15)
C8 0.029(2) 0.0180(18) 0.022(2) 0.0025(15) 0.0056(17) 0.0072(16)
C9 0.019(2) 0.0244(19) 0.0154(18) 0.0023(15) 0.0065(15) 0.0007(16)
Cl1 0.0163(5) 0.0410(6) 0.0154(4) 0.0084(4) 0.0031(4) -0.0049(4)
F1 0.0225(14) 0.0350(14) 0.0285(14) 0.0100(11) 0.0040(11) -0.0090(11)
N1 0.0147(15) 0.0140(14) 0.0145(15) 0.0019(12) 0.0028(12) 0.0018(12)
Pd1 0.01293(14) 0.01982(14) 0.01273(13) 0.00294(11) 0.00425(10) 0.00119(11)

loop_
_atom_type_symbol
_atom_type_description
_atom_type_scat_dispersion_real
_atom_type_scat_dispersion_imag
_atom_type_scat_source
C C 0.0033 0.0016 'International Tables Vol C Tables 4.2.6.8 and 6.1.1.4'
H H 0.0000 0.0000 'International Tables Vol C Tables 4.2.6.8 and 6.1.1.4'
Cl Cl 0.1484 0.1585 'International Tables Vol C Tables 4.2.6.8 and 6.1.1.4'
F F 0.0171 0.0103 'International Tables Vol C Tables 4.2.6.8 and 6.1.1.4'
N N 0.0061 0.0033 'International Tables Vol C Tables 4.2.6.8 and 6.1.1.4'
Pd Pd -0.9988 1.0072 'International Tables Vol C Tables 4.2.6.8 and 6.1.1.4'

loop_
_exptl_crystal_face_index_h
_exptl_crystal_face_index_k
_exptl_crystal_face_index_l
_exptl_crystal_face_perp_dist
_exptl_oxdiff_crystal_face_indexfrac_h
_exptl_oxdiff_crystal_face_indexfrac_k
_exptl_oxdiff_crystal_face_indexfrac_l
_exptl_oxdiff_crystal_face_x
_exptl_oxdiff_crystal_face_y
_exptl_oxdiff_crystal_face_z
0 -1 0 0.0812 -0.0000 -1.0000 0.0000 -0.0154 -0.0144 -0.0383
0 1 0 0.0362 0.0000 1.0000 -0.0000 0.0154 0.0144 0.0383
-1 0 0 0.0521 -1.0000 0.0000 -0.0000 -0.0175 -0.0877 0.0399
1 0 0 0.0521 1.0000 -0.0000 0.0000 0.0175 0.0877 -0.0399
0 0 -1 0.0969 -0.0000 -0.0000 -1.0000 -0.0831 0.0031 0.0321
0 -1 1 0.0418 -0.0000 -1.0000 1.0000 0.0677 -0.0176 -0.0704
0 -1 -1 0.0936 -0.0000 -1.0000 -1.0000 -0.0985 -0.0113 -0.0062
-1 1 1 0.0644 -1.0000 1.0000 1.0000 0.0810 -0.0764 0.0461

loop_
_geom_angle_atom_site_label_1
_geom_angle_atom_site_label_2
_geom_angle_atom_site_label_3
_geom_angle
_geom_angle_site_symmetry_1
_geom_angle_site_symmetry_3
C2 C1 C6 119.8(4) . .
C2 C1 Pd1 127.1(3) . .
C6 C1 Pd1 113.2(3) . .
C1 C2 H2 119.9 . .
C1 C2 C3 120.2(4) . .
C3 C2 H2 119.9 . .
C2 C3 H3 119.8 . .
C4 C3 C2 120.4(4) . .
C4 C3 H3 119.8 . .
C3 C4 H4 120.5 . .
C5 C4 C3 118.9(4) . .
C5 C4 H4 120.5 . .
C4 C5 C6 122.6(4) . .
F1 C5 C4 119.1(4) . .
F1 C5 C6 118.3(4) . .
C1 C6 C7 117.6(3) . .
C5 C6 C1 118.1(4) . .
C5 C6 C7 124.3(4) . .
C6 C7 H7A 110.1 . .
C6 C7 H7B 110.1 . .
H7A C7 H7B 108.4 . .
N1 C7 C6 108.0(3) . .
N1 C7 H7A 110.1 . .
N1 C7 H7B 110.1 . .
H8A C8 H8B 109.5 . .
H8A C8 H8C 109.5 . .
H8B C8 H8C 109.5 . .
N1 C8 H8A 109.5 . .
N1 C8 H8B 109.5 . .
N1 C8 H8C 109.5 . .
H9A C9 H9B 109.5 . .
H9A C9 H9C 109.5 . .
H9B C9 H9C 109.5 . .
N1 C9 H9A 109.5 . .
N1 C9 H9B 109.5 . .
N1 C9 H9C 109.5 . .
Pd1 Cl1 Pd1 94.08(4) 3_666 .
C7 N1 Pd1 108.2(2) . .
C8 N1 C7 109.8(3) . .
C8 N1 C9 108.7(3) . .
C8 N1 Pd1 106.9(2) . .
C9 N1 C7 109.3(3) . .
C9 N1 Pd1 113.9(2) . .
C1 Pd1 Cl1 94.51(12) . 3_666
C1 Pd1 Cl1 179.05(11) . .
C1 Pd1 N1 82.69(14) . .
Cl1 Pd1 Cl1 85.92(4) 3_666 .
N1 Pd1 Cl1 96.85(9) . .
N1 Pd1 Cl1 176.80(9) . 3_666

loop_
_geom_bond_atom_site_label_1
_geom_bond_atom_site_label_2
_geom_bond_distance
_geom_bond_site_symmetry_2
C1 C2 1.383(5) .
C1 C6 1.403(5) .
C1 Pd1 1.967(4) .
C2 H2 0.9300 .
C2 C3 1.396(6) .
C3 H3 0.9300 .
C3 C4 1.376(6) .
C4 H4 0.9300 .
C4 C5 1.367(6) .
C5 C6 1.386(6) .
C5 F1 1.363(5) .
C6 C7 1.494(5) .
C7 H7A 0.9700 .
C7 H7B 0.9700 .
C7 N1 1.493(5) .
C8 H8A 0.9600 .
C8 H8B 0.9600 .
C8 H8C 0.9600 .
C8 N1 1.477(5) .
C9 H9A 0.9600 .
C9 H9B 0.9600 .
C9 H9C 0.9600 .
C9 N1 1.482(5) .
Cl1 Pd1 2.4565(11) .
Cl1 Pd1 2.3264(10) 3_666
N1 Pd1 2.073(3) .
Pd1 Cl1 2.3264(10) 3_666

loop_
_geom_torsion_atom_site_label_1
_geom_torsion_atom_site_label_2
_geom_torsion_atom_site_label_3
_geom_torsion_atom_site_label_4
_geom_torsion
C1 C2 C3 C4 0.3(6)
C1 C6 C7 N1 -24.4(5)
C2 C1 C6 C5 -1.7(5)
C2 C1 C6 C7 -179.7(4)
C2 C3 C4 C5 0.1(6)
C3 C4 C5 C6 -1.3(7)
C3 C4 C5 F1 178.5(4)
C4 C5 C6 C1 2.1(6)
C4 C5 C6 C7 180.0(4)
C5 C6 C7 N1 157.7(4)
C6 C1 C2 C3 0.5(6)
C6 C7 N1 C8 -82.7(4)
C6 C7 N1 C9 158.1(3)
C6 C7 N1 Pd1 33.6(3)
F1 C5 C6 C1 -177.7(3)
F1 C5 C6 C7 0.2(6)
Pd1 C1 C2 C3 178.8(3)
Pd1 C1 C6 C5 179.8(3)
Pd1 C1 C6 C7 1.8(4)
